data_2017682
loop_
_publ_author_name
'Tumanov, Nikolay A.'
'Boldyreva, Elena V.'
'Shikina, Natalia E.'

_publ_section_title
;
 Two new structures in the glycine--oxalic acid system
;
_journal_coeditor_code LN3139
_journal_issue 6
_journal_name_full 'Acta Crystallographica Section C'
_journal_page_first o279
_journal_page_last o283
_journal_paper_doi 10.1107/S0108270110015519
_journal_volume 66
_journal_year 2010
_chemical_formula_iupac '2C2 H6 N O2 + , C2 O4 2- , 2C H4 O'
_chemical_formula_moiety '2C2 H6 N O2 + , C2 O4 2- , 2C H4 O'
_chemical_formula_sum 'C8 H20 N2 O10'
_chemical_formula_weight 304.26
_chemical_name_systematic 'diglycinium oxalate methanol disolvate'
_space_group_IT_number 14
_symmetry_cell_setting monoclinic
_symmetry_space_group_name_Hall '-P 2ybc'
_symmetry_space_group_name_H-M 'P 1 21/c 1'
_cell_angle_alpha 90.00
_cell_angle_beta 106.077(12)
_cell_angle_gamma 90.00
_cell_formula_units_Z 2
_cell_length_a 5.0068(7)
_cell_length_b 11.3293(15)
_cell_length_c 12.893(2)
_cell_measurement_reflns_used 5454
_cell_measurement_temperature 295(2)
_cell_measurement_theta_max 29.61
_cell_measurement_theta_min 2.30
_cell_volume 702.73(18)
_computing_cell_refinement 'X-AREA (Stoe & Cie, 2006)'
_computing_data_collection 'X-AREA (Stoe & Cie, 2006)'
_computing_data_reduction 'X-RED (Stoe & Cie, 2006)'
_computing_molecular_graphics 'Mercury (Macrae <i>et al.</i>,  2006)'
_computing_publication_material
;
Mercury (Macrae <i>et al.</i>,  2006), PLATON (Spek, 2009),
publCIF (Westrip, 2010) and
enCIFer (Allen <i>et al.</i>,  2004)
;
_computing_structure_refinement
;
SHELXL97 (Sheldrick, 2008) and X-STEP32 (Stoe & Cie, 2000)
;
_computing_structure_solution
;
SHELXS97 (Sheldrick, 2008) and X-STEP32 (Stoe & Cie, 2000)
;
_diffrn_ambient_temperature 295(2)
_diffrn_detector_area_resol_mean 6.67
_diffrn_measured_fraction_theta_full 1.000
_diffrn_measured_fraction_theta_max 1.000
_diffrn_measurement_device_type 'Stoe IPDSII'
_diffrn_measurement_method \w
_diffrn_radiation_monochromator 'plane graphite'
_diffrn_radiation_source 'fine-focus sealed tube'
_diffrn_radiation_type MoK\a
_diffrn_radiation_wavelength 0.71073
_diffrn_reflns_av_R_equivalents 0.0548
_diffrn_reflns_av_sigmaI/netI 0.0371
_diffrn_reflns_limit_h_max 6
_diffrn_reflns_limit_h_min -6
_diffrn_reflns_limit_k_max 15
_diffrn_reflns_limit_k_min -15
_diffrn_reflns_limit_l_max 17
_diffrn_reflns_limit_l_min -17
_diffrn_reflns_number 6655
_diffrn_reflns_theta_full 29.15
_diffrn_reflns_theta_max 29.15
_diffrn_reflns_theta_min 2.44
_diffrn_standards_number 0
_exptl_absorpt_coefficient_mu 0.133
_exptl_absorpt_correction_T_max 0.962
_exptl_absorpt_correction_T_min 0.917
_exptl_absorpt_correction_type multi-scan
_exptl_absorpt_process_details '(Blessing, 1995)'
_exptl_crystal_colour colourless
_exptl_crystal_density_diffrn 1.438
_exptl_crystal_density_method 'not measured'
_exptl_crystal_description prism
_exptl_crystal_F_000 324
_exptl_crystal_size_max 0.7
_exptl_crystal_size_mid 0.35
_exptl_crystal_size_min 0.3
_refine_diff_density_max 0.274
_refine_diff_density_min -0.243
_refine_ls_extinction_method none
_refine_ls_goodness_of_fit_all 1.060
_refine_ls_goodness_of_fit_ref 1.060
_refine_ls_hydrogen_treatment mixed
_refine_ls_matrix_type full
_refine_ls_number_constraints 0
_refine_ls_number_parameters 120
_refine_ls_number_reflns 1889
_refine_ls_number_restraints 0
_refine_ls_restrained_S_all 1.060
_refine_ls_restrained_S_obs 1.060
_refine_ls_R_factor_all 0.0569
_refine_ls_R_factor_gt 0.0419
_refine_ls_shift/su_max 0.000
_refine_ls_shift/su_mean 0.000
_refine_ls_structure_factor_coef Fsqd
_refine_ls_weighting_details 'calc w = 1/[\s^2^(Fo^2^)+(0.0635P)^2^+0.0000P] where P=(Fo^2^+2Fc^2^)/3'
_refine_ls_weighting_scheme calc
_refine_ls_wR_factor_gt 0.1029
_refine_ls_wR_factor_ref 0.1107
_reflns_number_gt 1423
_reflns_number_total 1889
_reflns_threshold_expression I>2\s(I)
_cod_data_source_file ln3139.cif
_cod_data_source_block II
_cod_original_cell_volume 702.72(17)
_cod_original_sg_symbol_H-M 'P 21/c'
_cod_database_code 2017682
_cod_database_fobs_code 2017682

loop_
_symmetry_equiv_pos_as_xyz
'x, y, z'
'-x, y+1/2, -z+1/2'
'-x, -y, -z'
'x, -y-1/2, z-1/2'

loop_
_atom_site_type_symbol
_atom_site_label
_atom_site_fract_x
_atom_site_fract_y
_atom_site_fract_z
_atom_site_U_iso_or_equiv
_atom_site_adp_type
_atom_site_calc_flag
_atom_site_refinement_flags
_atom_site_occupancy
_atom_site_disorder_assembly
_atom_site_disorder_group
N N1 -0.0396(3) 0.05018(10) 0.75992(9) 0.0304(3) Uani d . 1 . .
O O1 0.1886(2) 0.14619(9) 0.61386(8) 0.0400(3) Uani d . 1 . .
O O2 -0.0223(2) 0.32023(8) 0.61376(8) 0.0392(3) Uani d . 1 . .
O O3 0.2278(2) 0.40084(8) 0.48949(7) 0.0336(2) Uani d . 1 . .
O O4 0.4573(2) 0.51077(9) 0.62996(7) 0.0349(2) Uani d . 1 . .
O O5 0.2441(3) 0.11246(11) 0.40488(9) 0.0513(3) Uani d . 1 . .
C C1 0.0361(2) 0.21309(11) 0.64474(9) 0.0272(3) Uani d . 1 . .
C C2 -0.1081(3) 0.17314(12) 0.72752(10) 0.0307(3) Uani d . 1 . .
C C3 0.4110(2) 0.47540(10) 0.53577(9) 0.0253(3) Uani d . 1 . .
C C4 0.5073(4) 0.14917(18) 0.39710(16) 0.0560(4) Uani d . 1 . .
H H4C 0.5180 0.1374 0.3246 0.084 Uiso calc R 1 . .
H H4B 0.6496 0.1037 0.4460 0.084 Uiso calc R 1 . .
H H4A 0.5331 0.2313 0.4154 0.084 Uiso calc R 1 . .
H H2 0.094(7) 0.356(2) 0.554(2) 0.101(8) Uiso d . 1 . .
H H5 0.226(5) 0.126(2) 0.462(2) 0.071(6) Uiso d . 1 . .
H H11 -0.078(4) -0.0007(16) 0.6989(15) 0.044(4) Uiso d . 1 . .
H H12 0.141(5) 0.0375(16) 0.7930(16) 0.054(5) Uiso d . 1 . .
H H13 -0.158(4) 0.0266(16) 0.7983(15) 0.054(5) Uiso d . 1 . .
H H21 -0.053(4) 0.2237(15) 0.7913(14) 0.044(4) Uiso d . 1 . .
H H22 -0.294(4) 0.1818(15) 0.6986(15) 0.046(5) Uiso d . 1 . .

loop_
_atom_site_aniso_label
_atom_site_aniso_U_11
_atom_site_aniso_U_22
_atom_site_aniso_U_33
_atom_site_aniso_U_12
_atom_site_aniso_U_13
_atom_site_aniso_U_23
N1 0.0346(6) 0.0345(6) 0.0251(5) -0.0040(5) 0.0134(5) 0.0027(4)
O1 0.0464(6) 0.0431(6) 0.0395(5) 0.0071(4) 0.0268(5) 0.0053(4)
O2 0.0492(6) 0.0309(5) 0.0463(6) 0.0004(4) 0.0278(5) 0.0062(4)
O3 0.0411(5) 0.0357(5) 0.0273(4) -0.0115(4) 0.0147(4) -0.0016(3)
O4 0.0357(5) 0.0492(6) 0.0247(4) -0.0074(4) 0.0164(4) -0.0074(4)
O5 0.0602(8) 0.0628(7) 0.0362(5) -0.0163(6) 0.0222(5) -0.0150(5)
C1 0.0254(6) 0.0336(6) 0.0245(5) -0.0040(4) 0.0100(4) -0.0010(4)
C2 0.0325(7) 0.0341(7) 0.0311(6) -0.0012(5) 0.0178(5) 0.0010(5)
C3 0.0269(6) 0.0285(6) 0.0236(5) 0.0018(4) 0.0120(5) 0.0005(4)
C4 0.0503(10) 0.0614(11) 0.0575(10) -0.0094(8) 0.0172(8) -0.0131(8)

loop_
_atom_type_symbol
_atom_type_description
_atom_type_scat_dispersion_real
_atom_type_scat_dispersion_imag
_atom_type_scat_source
C C 0.0033 0.0016 'International Tables Vol C Tables 4.2.6.8 and 6.1.1.4'
H H 0.0000 0.0000 'International Tables Vol C Tables 4.2.6.8 and 6.1.1.4'
N N 0.0061 0.0033 'International Tables Vol C Tables 4.2.6.8 and 6.1.1.4'
O O 0.0106 0.0060 'International Tables Vol C Tables 4.2.6.8 and 6.1.1.4'

loop_
_geom_angle_atom_site_label_1
_geom_angle_atom_site_label_2
_geom_angle_atom_site_label_3
_geom_angle_site_symmetry_1
_geom_angle_site_symmetry_3
_geom_angle
_geom_angle_publ_flag
C2 N1 H11 . . 111.3(11) ?
C2 N1 H12 . . 114.4(13) ?
C2 N1 H13 . . 107.2(12) ?
H11 N1 H12 . . 103.9(16) ?
H11 N1 H13 . . 105.1(15) ?
H12 N1 H13 . . 114.6(17) ?
N1 C2 C1 . . 111.41(10) ?
N1 C2 H21 . . 109.1(10) ?
N1 C2 H22 . . 110.6(11) ?
C1 C2 H21 . . 109.8(10) ?
N1 C2 H22 . . 110.6(11) ?
H21 C2 H22 . . 107.7(16) ?
O1 C1 O2 . . 126.49(11) ?
O1 C1 C2 . . 120.58(11) ?
O2 C1 C2 . . 112.93(10) ?
C1 O2 H2 . . 115.1(13) ?
O3 C3 C3 . 3_666 114.78(12) ?
O4 C3 C3 . 3_666 118.94(13) ?
O4 C3 O3 . . 126.28(10) ?
C4 O5 H5 . . 111.4(18) ?
O5 C4 H4C . . 109.5 no
O5 C4 H4B . . 109.5 no
H4C C4 H4B . . 109.5 no
O5 C4 H4A . . 109.5 no
H4C C4 H4A . . 109.5 no
H4B C4 H4A . . 109.5 no

loop_
_geom_bond_atom_site_label_1
_geom_bond_atom_site_label_2
_geom_bond_site_symmetry_2
_geom_bond_distance
_geom_bond_publ_flag
N1 C2 . 1.4674(18) ?
C1 C2 . 1.5137(15) ?
C1 O1 . 1.2184(15) ?
C1 O2 . 1.2860(16) ?
N1 H11 . 0.951(18) ?
N1 H12 . 0.90(2) ?
N1 H13 . 0.91(2) ?
C2 H21 . 0.978(18) ?
C2 H22 . 0.91(2) ?
O2 H2 . 1.16(3) ?
C3 C3 3_666 1.553(2) ?
C3 O3 . 1.2680(15) ?
C3 O4 . 1.2382(14) ?
C4 O5 . 1.411(2) ?
O5 H5 . 0.79(3) ?
C4 H4C . 0.9600 no
C4 H4B . 0.9600 no
C4 H4A . 0.9600 no

loop_
_geom_hbond_atom_site_label_D
_geom_hbond_atom_site_label_H
_geom_hbond_atom_site_label_A
_geom_hbond_site_symmetry_A
_geom_hbond_distance_DH
_geom_hbond_distance_HA
_geom_hbond_distance_DA
_geom_hbond_angle_DHA
O2 H2 O3 . 1.16(3) 1.31(3) 2.4656(12) 177(3)
^d^O5 H5 O1 . 0.79(3) 2.03(3) 2.8102(15) 176(2)
^c^N1 H11 O5 3_556 0.951(18) 1.863(19) 2.7844(16) 162.4(16)
^a^N1 H12 O4 2_646 0.90(2) 2.01(2) 2.9020(17) 178.7(18)
^b^N1 H13 O4 2_546 0.91(2) 1.97(2) 2.8695(14) 166.8(17)

loop_
_geom_torsion_atom_site_label_1
_geom_torsion_atom_site_label_2
_geom_torsion_atom_site_label_3
_geom_torsion_atom_site_label_4
_geom_torsion_site_symmetry_1
_geom_torsion_site_symmetry_2
_geom_torsion_site_symmetry_3
_geom_torsion_site_symmetry_4
_geom_torsion
_geom_torsion_publ_flag
O1 C1 C2 N1 . . . . -0.60(18) ?
O2 C1 C2 N1 . . . . 179.27(11) ?
